data_2000299
loop_
_publ_author_name
'Geiser, U.'
'Tytko, S. F.'
'Allen, T. J.'
'Wang, H. H.'
'Kini, A. M.'
'Williams, J. M.'

_publ_section_title
;
 Structure of
 bis(2,3-dimercapto-6,7-dihydro-5<i>H</i>-1,4-dithiepin)nickel(IV) at
 295 and 109 K
;
_journal_issue 6
_journal_name_full 'Acta Crystallographica Section C'
_journal_page_first 1164
_journal_page_last 1167
_journal_paper_doi 10.1107/S0108270190013117
_journal_volume 47
_journal_year 1991
_chemical_formula_sum 'C10 H12 Ni S8'
_symmetry_cell_setting orthorhombic
_symmetry_space_group_name_H-M 'I b a 2'
_audit_creation_method 'IUCr CIFGEN early version'
_cell_angle_alpha 90
_cell_angle_beta 90
_cell_angle_gamma 90
_cell_formula_units_Z 4
_cell_length_a 13.058(5)
_cell_length_b 16.153(9)
_cell_length_c 7.585(4)
_cell_volume 1599.9(14)
_diffrn_radiation_type Mo
_diffrn_radiation_wavelength 0.71069
_exptl_crystal_density_diffrn 1.857
_exptl_crystal_F_000 912
_cod_data_source_file st0464.cif
_cod_data_source_block st0464a
_cod_original_cell_volume 1600.0(10)
_cod_original_sg_symbol_H-M Iba2
_cod_original_formula_sum 'C10 H12 Ni1 S8'
_cod_database_code 2000299

loop_
_atom_site_label
_atom_site_fract_x
_atom_site_fract_y
_atom_site_fract_z
_atom_site_U_iso_or_equiv
Ni .0000 .0000 .0000 .0384(3)
S1 .05083(8) -.12482(7) .0053(3) .0430(4)
S2 .15423(8) .04334(7) .0246(3) .0418(4)
S3 .23412(9) -.22042(7) .0434(3) .0433(5)
S4 .35677(10) -.02186(8) .0947(3) .0442(4)
C1 .1798(3) -.1206(3) .0356(8) .0331(14)
C2 .2274(3) -.0440(3) .0500(8) .0345(16)
C3 .3652(4) -.2056(3) -.0272(8) .0443(19)
C4 .4376(4) -.1830(3) .1233(9) .0443(19)
C5 .3987(4) -.1089(3) .2290(8) .0386(17)
H3A .3668 -.1593 -.1168 .0633
H3B .3899 -.2576 -.0856 .0633
H4A .5072 -.1697 .0763 .0633
H4B .4438 -.2322 .2057 .0633
H5A .3387 -.1280 .3023 .0633
H5B .4544 -.0897 .3094 .0633
